data_4078845
loop_
_publ_author_name
'Tondreau, Aaron M.'
'Atienza, Crisita Carmen Hojilla'
'Darmon, Jonathan M.'
'Milsmann, Carsten'
'Hoyt, Helen M.'
'Weller, Keith J.'
'Nye, Susan A.'
'Lewis, Kenrick M.'
'Boyer, Julie'
'Delis, Johannes G. P.'
'Lobkovsky, Emil'
'Chirik, Paul J.'

_publ_section_title
;
 Synthesis, Electronic Structure, and Alkene Hydrosilylation Activity of
 Terpyridine and Bis(imino)pyridine Iron Dialkyl Complexes
;
_journal_issue 13
_journal_name_full Organometallics
_journal_page_first 4886
_journal_paper_doi 10.1021/om3004527
_journal_volume 31
_journal_year 2012
_chemical_formula_moiety 'C23 H33 Fe N3 Si2'
_chemical_formula_sum 'C23 H33 Fe N3 Si2'
_chemical_formula_weight 463.55
_chemical_name_systematic
; 
 ? 
;
_space_group_IT_number 15
_symmetry_cell_setting monoclinic
_symmetry_space_group_name_Hall '-C 2yc'
_symmetry_space_group_name_H-M 'C 1 2/c 1'
_atom_sites_solution_hydrogens mixed
_atom_sites_solution_primary direct
_atom_sites_solution_secondary difmap
_audit_creation_method SHELXL-97
_cell_angle_alpha 90.00
_cell_angle_beta 91.543(2)
_cell_angle_gamma 90.00
_cell_formula_units_Z 4
_cell_length_a 16.1666(10)
_cell_length_b 9.6372(6)
_cell_length_c 15.9377(12)
_cell_measurement_reflns_used 5480
_cell_measurement_temperature 173(2)
_cell_measurement_theta_max 28.17
_cell_measurement_theta_min 2.46
_cell_volume 2482.2(3)
_computing_cell_refinement 'Bruker SAINT+'
_computing_data_collection 'Bruker APEX2'
_computing_data_reduction 'Bruker SAINT+'
_computing_molecular_graphics 'Bruker SHELXTL'
_computing_publication_material 'Bruker SHELXTL'
_computing_structure_refinement 'SHELXL-97 (Sheldrick, 1997)'
_computing_structure_solution 'SHELXS-97 (Sheldrick, 1990)'
_diffrn_ambient_temperature 173(2)
_diffrn_measured_fraction_theta_full 0.990
_diffrn_measured_fraction_theta_max 0.990
_diffrn_measurement_device_type 'Bruker X8 APEX II diffractometer'
_diffrn_measurement_method 'phi and omega scans'
_diffrn_radiation_monochromator graphite
_diffrn_radiation_source 'fine-focus sealed tube'
_diffrn_radiation_type MoK\a
_diffrn_radiation_wavelength 0.71073
_diffrn_reflns_av_R_equivalents 0.0201
_diffrn_reflns_av_sigmaI/netI 0.0211
_diffrn_reflns_limit_h_max 19
_diffrn_reflns_limit_h_min -21
_diffrn_reflns_limit_k_max 9
_diffrn_reflns_limit_k_min -12
_diffrn_reflns_limit_l_max 21
_diffrn_reflns_limit_l_min -19
_diffrn_reflns_number 10728
_diffrn_reflns_theta_full 28.30
_diffrn_reflns_theta_max 28.30
_diffrn_reflns_theta_min 2.46
_diffrn_standards_number 0
_exptl_absorpt_coefficient_mu 0.718
_exptl_absorpt_correction_T_max 0.9317
_exptl_absorpt_correction_T_min 0.6727
_exptl_absorpt_correction_type multi-scan
_exptl_absorpt_process_details SADABS
_exptl_crystal_colour black
_exptl_crystal_density_diffrn 1.240
_exptl_crystal_density_method 'not measured'
_exptl_crystal_description plate
_exptl_crystal_F_000 984
_exptl_crystal_size_max 0.60
_exptl_crystal_size_mid 0.40
_exptl_crystal_size_min 0.10
_refine_diff_density_max 0.332
_refine_diff_density_min -0.223
_refine_diff_density_rms 0.044
_refine_ls_extinction_method none
_refine_ls_goodness_of_fit_ref 1.011
_refine_ls_hydrogen_treatment mixed
_refine_ls_matrix_type full
_refine_ls_number_parameters 166
_refine_ls_number_reflns 3054
_refine_ls_number_restraints 0
_refine_ls_restrained_S_all 1.011
_refine_ls_R_factor_all 0.0351
_refine_ls_R_factor_gt 0.0270
_refine_ls_shift/su_max 0.000
_refine_ls_shift/su_mean 0.000
_refine_ls_structure_factor_coef Fsqd
_refine_ls_weighting_details 'calc w=1/[\s^2^(Fo^2^)+(0.0341P)^2^+1.7759P] where P=(Fo^2^+2Fc^2^)/3'
_refine_ls_weighting_scheme calc
_refine_ls_wR_factor_gt 0.0681
_refine_ls_wR_factor_ref 0.0741
_reflns_number_gt 2601
_reflns_number_total 3054
_reflns_threshold_expression >2sigma(I)
_cod_data_source_file om3004527_si_001.cif
_cod_data_source_block amt42
_cod_depositor_comments
;
The following automatic conversions were performed:

'_symmetry_cell_setting' value 'Monoclinic' changed to 'monoclinic'
according to /home/saulius/struct/CIF-dictionaries/cif_core.dic
dictionary named 'cif_core.dic' version 2.4.2 from 2011-04-26.

Automatic conversion script
Id: cif_fix_values 1891 2012-01-12 08:04:46Z andrius 
;
_cod_original_sg_symbol_H-M C2/c
_cod_database_code 4078845

loop_
_symmetry_equiv_pos_as_xyz
'x, y, z'
'-x, y, -z+1/2'
'x+1/2, y+1/2, z'
'-x+1/2, y+1/2, -z+1/2'
'-x, -y, -z'
'x, -y, z-1/2'
'-x+1/2, -y+1/2, -z'
'x+1/2, -y+1/2, z-1/2'

loop_
_atom_site_label
_atom_site_type_symbol
_atom_site_fract_x
_atom_site_fract_y
_atom_site_fract_z
_atom_site_U_iso_or_equiv
_atom_site_adp_type
_atom_site_occupancy
_atom_site_symmetry_multiplicity
_atom_site_calc_flag
_atom_site_refinement_flags
Fe1 Fe 0.5000 0.23363(3) 0.2500 0.02394(9) Uani 1 2 d S
Si1 Si 0.57101(2) 0.22330(4) 0.05545(2) 0.03036(11) Uani 1 1 d .
N1 N 0.38087(7) 0.28957(12) 0.19705(7) 0.0299(2) Uani 1 1 d .
N2 N 0.5000 0.44266(16) 0.2500 0.0282(3) Uani 1 2 d S
C1 C 0.32333(9) 0.19763(17) 0.16934(10) 0.0354(3) Uani 1 1 d .
H1 H 0.3409(9) 0.1030(17) 0.1735(10) 0.031(4) Uiso 1 1 d .
C2 C 0.24754(10) 0.23706(19) 0.13671(11) 0.0442(4) Uani 1 1 d .
H2 H 0.2100(11) 0.168(2) 0.1176(12) 0.049(5) Uiso 1 1 d .
C3 C 0.22943(11) 0.3778(2) 0.13243(12) 0.0495(4) Uani 1 1 d .
H3 H 0.1796(12) 0.405(2) 0.1102(12) 0.053(5) Uiso 1 1 d .
C4 C 0.28707(10) 0.47297(18) 0.16007(11) 0.0438(4) Uani 1 1 d .
H4 H 0.2775(11) 0.568(2) 0.1567(11) 0.047(5) Uiso 1 1 d .
C5 C 0.36374(9) 0.42677(15) 0.19226(8) 0.0316(3) Uani 1 1 d .
C6 C 0.43146(9) 0.51528(14) 0.22205(8) 0.0316(3) Uani 1 1 d .
C7 C 0.43025(12) 0.65944(16) 0.22296(10) 0.0413(4) Uani 1 1 d .
H7 H 0.3803(10) 0.7044(18) 0.2054(11) 0.035(4) Uiso 1 1 d .
C8 C 0.5000 0.7322(2) 0.2500 0.0461(6) Uani 1 2 d S
H8 H 0.5000 0.830(3) 0.2500 0.062(8) Uiso 1 2 d S
C9 C 0.47457(11) 0.2911(2) 0.00186(11) 0.0477(4) Uani 1 1 d .
H9A H 0.4371 0.2137 -0.0112 0.072 Uiso 1 1 calc R
H9B H 0.4890 0.3383 -0.0502 0.072 Uiso 1 1 calc R
H9C H 0.4472 0.3568 0.0390 0.072 Uiso 1 1 calc R
C10 C 0.62678(11) 0.11732(19) -0.02477(10) 0.0464(4) Uani 1 1 d .
H10A H 0.6811 0.0897 -0.0017 0.070 Uiso 1 1 calc R
H10B H 0.6339 0.1729 -0.0756 0.070 Uiso 1 1 calc R
H10C H 0.5943 0.0343 -0.0387 0.070 Uiso 1 1 calc R
C11 C 0.64011(11) 0.37410(18) 0.08205(11) 0.0482(4) Uani 1 1 d .
H11A H 0.6101 0.4407 0.1163 0.072 Uiso 1 1 calc R
H11B H 0.6572 0.4193 0.0302 0.072 Uiso 1 1 calc R
H11C H 0.6892 0.3411 0.1135 0.072 Uiso 1 1 calc R
C12 C 0.54672(9) 0.12305(15) 0.15029(8) 0.0292(3) Uani 1 1 d .
H12B H 0.5086(11) 0.0515(19) 0.1376(11) 0.046(5) Uiso 1 1 d .
H12A H 0.5961(11) 0.0851(18) 0.1728(11) 0.046(5) Uiso 1 1 d .

loop_
_atom_site_aniso_label
_atom_site_aniso_U_11
_atom_site_aniso_U_22
_atom_site_aniso_U_33
_atom_site_aniso_U_23
_atom_site_aniso_U_13
_atom_site_aniso_U_12
Fe1 0.02352(14) 0.02342(14) 0.02496(14) 0.000 0.00229(10) 0.000
Si1 0.0315(2) 0.0334(2) 0.0264(2) 0.00109(14) 0.00520(15) 0.00410(15)
N1 0.0302(6) 0.0312(6) 0.0284(6) -0.0001(5) 0.0044(4) 0.0061(5)
N2 0.0348(8) 0.0260(8) 0.0242(8) 0.000 0.0062(6) 0.000
C1 0.0310(7) 0.0370(8) 0.0383(8) -0.0035(6) 0.0005(6) 0.0036(6)
C2 0.0322(8) 0.0536(10) 0.0467(10) -0.0049(8) -0.0027(7) 0.0034(7)
C3 0.0369(8) 0.0603(11) 0.0508(10) 0.0004(8) -0.0067(7) 0.0182(8)
C4 0.0468(9) 0.0412(9) 0.0432(9) 0.0026(7) 0.0006(7) 0.0187(7)
C5 0.0374(7) 0.0331(7) 0.0247(7) 0.0027(5) 0.0066(5) 0.0102(6)
C6 0.0440(8) 0.0272(7) 0.0240(7) 0.0024(5) 0.0093(6) 0.0064(6)
C7 0.0628(11) 0.0300(8) 0.0316(8) 0.0043(6) 0.0094(7) 0.0108(7)
C8 0.0804(18) 0.0226(10) 0.0360(12) 0.000 0.0128(12) 0.000
C9 0.0465(9) 0.0576(10) 0.0391(9) 0.0135(8) 0.0019(7) 0.0137(8)
C10 0.0536(10) 0.0542(10) 0.0318(8) -0.0005(7) 0.0100(7) 0.0150(8)
C11 0.0517(10) 0.0494(10) 0.0443(9) 0.0007(7) 0.0146(7) -0.0131(8)
C12 0.0317(7) 0.0280(7) 0.0280(7) -0.0005(5) 0.0017(5) 0.0039(5)

loop_
_atom_type_symbol
_atom_type_description
_atom_type_scat_dispersion_real
_atom_type_scat_dispersion_imag
_atom_type_scat_source
C C 0.0033 0.0016 'International Tables Vol C Tables 4.2.6.8 and 6.1.1.4'
H H 0.0000 0.0000 'International Tables Vol C Tables 4.2.6.8 and 6.1.1.4'
Fe Fe 0.3463 0.8444 'International Tables Vol C Tables 4.2.6.8 and 6.1.1.4'
N N 0.0061 0.0033 'International Tables Vol C Tables 4.2.6.8 and 6.1.1.4'
Si Si 0.0817 0.0704 'International Tables Vol C Tables 4.2.6.8 and 6.1.1.4'

loop_
_geom_angle_atom_site_label_1
_geom_angle_atom_site_label_2
_geom_angle_atom_site_label_3
_geom_angle
_geom_angle_site_symmetry_1
_geom_angle_site_symmetry_3
N2 Fe1 C12 120.94(4) . .
N2 Fe1 C12 120.94(4) . 2_655
C12 Fe1 C12 118.12(8) . 2_655
N2 Fe1 N1 75.48(3) . .
C12 Fe1 N1 99.73(5) . .
C12 Fe1 N1 95.09(5) 2_655 .
N2 Fe1 N1 75.48(3) . 2_655
C12 Fe1 N1 95.09(5) . 2_655
C12 Fe1 N1 99.73(5) 2_655 2_655
N1 Fe1 N1 150.96(7) . 2_655
C12 Si1 C11 111.06(7) . .
C12 Si1 C9 111.28(7) . .
C11 Si1 C9 108.41(9) . .
C12 Si1 C10 112.84(7) . .
C11 Si1 C10 106.29(8) . .
C9 Si1 C10 106.68(8) . .
C1 N1 C5 119.00(13) . .
C1 N1 Fe1 124.45(10) . .
C5 N1 Fe1 116.55(10) . .
C6 N2 C6 118.79(16) . 2_655
C6 N2 Fe1 120.61(8) . .
C6 N2 Fe1 120.61(8) 2_655 .
N1 C1 C2 122.86(15) . .
C1 C2 C3 118.30(17) . .
C4 C3 C2 119.78(16) . .
C3 C4 C5 119.46(15) . .
N1 C5 C4 120.59(14) . .
N1 C5 C6 113.76(12) . .
C4 C5 C6 125.64(14) . .
N2 C6 C7 121.14(15) . .
N2 C6 C5 113.55(12) . .
C7 C6 C5 125.31(14) . .
C8 C7 C6 119.81(17) . .
C7 C8 C7 119.3(2) 2_655 .
Si1 C12 Fe1 116.67(7) . .

loop_
_geom_bond_atom_site_label_1
_geom_bond_atom_site_label_2
_geom_bond_distance
_geom_bond_site_symmetry_2
Fe1 N2 2.0144(16) .
Fe1 C12 2.0728(14) .
Fe1 C12 2.0728(14) 2_655
Fe1 N1 2.1505(12) .
Fe1 N1 2.1505(12) 2_655
Si1 C12 1.8450(14) .
Si1 C11 1.8747(17) .
Si1 C9 1.8750(17) .
Si1 C10 1.8848(16) .
N1 C1 1.350(2) .
N1 C5 1.3526(18) .
N2 C6 1.3746(16) .
N2 C6 1.3747(16) 2_655
C1 C2 1.372(2) .
C2 C3 1.389(3) .
C3 C4 1.371(3) .
C4 C5 1.401(2) .
C5 C6 1.457(2) .
C6 C7 1.390(2) .
C7 C8 1.386(2) .
C8 C7 1.386(2) 2_655
